data_2233591
loop_
_publ_author_name
'Swaminathan, K.'
'Sethusankar, K.'
'Srinivasan, J.'
'Bakthadoss, M.'

_publ_section_title
;
 (2<i>S</i>,5<i>S</i>,6<i>R</i>)-5-(4-Methylphenyl)-3-phenyl-4,8-dioxa-3-azatricyclo[7.4.0.0^2,6^]trideca-1(13),9,11-triene-6-carbonitrile
;
_journal_coeditor_code PV2496
_journal_issue 2
_journal_name_full 'Acta Crystallographica Section E'
_journal_page_first o283
_journal_page_last o284
_journal_paper_doi 10.1107/S1600536811055413
_journal_volume 68
_journal_year 2012
_chemical_formula_iupac 'C24 H20 N2 O2'
_chemical_formula_moiety 'C24 H20 N2 O2'
_chemical_formula_sum 'C24 H20 N2 O2'
_chemical_formula_weight 368.42
_chemical_name_systematic
;
(2<i>S</i>,5<i>S</i>,6<i>R</i>)-5-(4-Methylphenyl)-3-phenyl-4,8-dioxa-3-
azatricyclo[7.4.0.0^2,6^]trideca-1(13),9,11-triene-6-carbonitrile
;
_space_group_IT_number 19
_symmetry_cell_setting orthorhombic
_symmetry_space_group_name_Hall 'P 2ac 2ab'
_symmetry_space_group_name_H-M 'P 21 21 21'
_atom_sites_solution_hydrogens geom
_atom_sites_solution_primary direct
_atom_sites_solution_secondary difmap
_audit_creation_method SHELXL-97
_cell_angle_alpha 90.00
_cell_angle_beta 90.00
_cell_angle_gamma 90.00
_cell_formula_units_Z 4
_cell_length_a 8.9890(16)
_cell_length_b 9.8432(19)
_cell_length_c 22.084(4)
_cell_measurement_reflns_used 4476
_cell_measurement_temperature 293(2)
_cell_measurement_theta_max 27.67
_cell_measurement_theta_min 1.84
_cell_volume 1954.0(6)
_computing_cell_refinement 'SAINT (Bruker, 2008)'
_computing_data_collection 'APEX2 (Bruker, 2008)'
_computing_data_reduction 'SAINT (Bruker, 2008)'
_computing_molecular_graphics 'ORTEP-3 (Farrugia, 1997)'
_computing_publication_material 'SHELXL97 (Sheldrick, 2008) and PLATON (Spek, 2009)'
_computing_structure_refinement 'SHELXL97 (Sheldrick, 2008)'
_computing_structure_solution 'SHELXS97 (Sheldrick, 2008)'
_diffrn_ambient_temperature 293(2)
_diffrn_measured_fraction_theta_full 0.980
_diffrn_measured_fraction_theta_max 0.980
_diffrn_measurement_device_type 'Bruker Kappa APEXII CCD'
_diffrn_measurement_method '\w scans'
_diffrn_radiation_monochromator graphite
_diffrn_radiation_source 'fine-focus sealed tube'
_diffrn_radiation_type MoK\a
_diffrn_radiation_wavelength 0.71073
_diffrn_reflns_av_R_equivalents 0.0650
_diffrn_reflns_av_sigmaI/netI 0.1072
_diffrn_reflns_limit_h_max 11
_diffrn_reflns_limit_h_min -7
_diffrn_reflns_limit_k_max 12
_diffrn_reflns_limit_k_min -9
_diffrn_reflns_limit_l_max 28
_diffrn_reflns_limit_l_min -28
_diffrn_reflns_number 10510
_diffrn_reflns_theta_full 27.67
_diffrn_reflns_theta_max 27.67
_diffrn_reflns_theta_min 2.27
_diffrn_standards_number 0
_exptl_absorpt_coefficient_mu 0.080
_exptl_absorpt_correction_T_max 0.980
_exptl_absorpt_correction_T_min 0.976
_exptl_absorpt_correction_type multi-scan
_exptl_absorpt_process_details '(SADABS; Bruker, 2008)'
_exptl_crystal_colour Colourless
_exptl_crystal_density_diffrn 1.252
_exptl_crystal_density_method 'not measured'
_exptl_crystal_description Block
_exptl_crystal_F_000 776
_exptl_crystal_size_max 0.30
_exptl_crystal_size_mid 0.25
_exptl_crystal_size_min 0.25
_refine_diff_density_max 0.290
_refine_diff_density_min -0.330
_refine_ls_extinction_method none
_refine_ls_goodness_of_fit_ref 0.995
_refine_ls_hydrogen_treatment constr
_refine_ls_matrix_type full
_refine_ls_number_parameters 254
_refine_ls_number_reflns 4476
_refine_ls_number_restraints 0
_refine_ls_restrained_S_all 0.995
_refine_ls_R_factor_all 0.1502
_refine_ls_R_factor_gt 0.0813
_refine_ls_shift/su_max 0.000
_refine_ls_shift/su_mean 0.000
_refine_ls_structure_factor_coef Fsqd
_refine_ls_weighting_details 'calc w=1/[\s^2^(Fo^2^)+(0.1392P)^2^+0.1028P] where P=(Fo^2^+2Fc^2^)/3'
_refine_ls_weighting_scheme calc
_refine_ls_wR_factor_gt 0.2081
_refine_ls_wR_factor_ref 0.2521
_reflns_number_gt 2396
_reflns_number_total 4476
_reflns_threshold_expression I>2\s(I)
_cod_data_source_file pv2496.cif
_cod_data_source_block I
_cod_database_code 2233591
_cod_database_fobs_code 2233591

loop_
_symmetry_equiv_pos_as_xyz
'x, y, z'
'-x+1/2, -y, z+1/2'
'-x, y+1/2, -z+1/2'
'x+1/2, -y+1/2, -z'

loop_
_atom_site_type_symbol
_atom_site_label
_atom_site_fract_x
_atom_site_fract_y
_atom_site_fract_z
_atom_site_U_iso_or_equiv
_atom_site_adp_type
_atom_site_calc_flag
_atom_site_refinement_flags
_atom_site_occupancy
_atom_site_symmetry_multiplicity
C C1 0.7119(5) 0.2084(4) 0.21685(18) 0.0428(9) Uani d . 1 1
C C2 0.7325(5) 0.0754(4) 0.2349(2) 0.0576(12) Uani d . 1 1
H H2 0.6914 0.0050 0.2123 0.069 Uiso calc R 1 1
C C3 0.8128(6) 0.0469(5) 0.2855(2) 0.0655(14) Uani d . 1 1
H H3 0.8273 -0.0425 0.2977 0.079 Uiso calc R 1 1
C C4 0.8728(6) 0.1533(5) 0.3188(2) 0.0605(12) Uani d . 1 1
H H4 0.9273 0.1352 0.3537 0.073 Uiso calc R 1 1
C C5 0.8522(5) 0.2841(5) 0.30056(17) 0.0522(11) Uani d . 1 1
H H5 0.8937 0.3541 0.3232 0.063 Uiso calc R 1 1
C C6 0.7705(4) 0.3161(4) 0.24889(16) 0.0414(9) Uani d . 1 1
C C7 0.7539(4) 0.4578(4) 0.22771(15) 0.0383(9) Uani d . 1 1
H H7 0.8516 0.5017 0.2259 0.046 Uiso calc R 1 1
C C8 0.6754(4) 0.4707(4) 0.16629(15) 0.0402(9) Uani d . 1 1
C C9 0.5624(5) 0.3556(4) 0.1614(2) 0.0533(11) Uani d . 1 1
H H9A 0.4902 0.3641 0.1938 0.064 Uiso calc R 1 1
H H9B 0.5097 0.3632 0.1232 0.064 Uiso calc R 1 1
C C10 0.7823(6) 0.4613(5) 0.11672(17) 0.0520(11) Uani d . 1 1
C C11 0.5993(5) 0.6120(4) 0.17064(17) 0.0459(10) Uani d . 1 1
H H11 0.4913 0.5988 0.1703 0.055 Uiso calc R 1 1
C C12 0.6383(5) 0.7144(4) 0.12342(16) 0.0448(9) Uani d . 1 1
C C13 0.7633(6) 0.7942(5) 0.12838(19) 0.0609(13) Uani d . 1 1
H H13 0.8258 0.7839 0.1616 0.073 Uiso calc R 1 1
C C14 0.7971(7) 0.8890(5) 0.0848(2) 0.0728(15) Uani d . 1 1
H H14 0.8806 0.9436 0.0897 0.087 Uiso calc R 1 1
C C15 0.7101(7) 0.9044(5) 0.0344(2) 0.0684(15) Uani d . 1 1
C C16 0.5876(7) 0.8215(7) 0.0288(2) 0.0774(17) Uani d . 1 1
H H16 0.5266 0.8291 -0.0051 0.093 Uiso calc R 1 1
C C17 0.5550(6) 0.7284(6) 0.0726(2) 0.0710(15) Uani d . 1 1
H H17 0.4727 0.6724 0.0674 0.085 Uiso calc R 1 1
C C18 0.7427(10) 1.0141(8) -0.0113(3) 0.112(3) Uani d . 1 1
H H18A 0.7231 0.9804 -0.0513 0.168 Uiso calc R 1 1
H H18B 0.8453 1.0404 -0.0083 0.168 Uiso calc R 1 1
H H18C 0.6805 1.0914 -0.0035 0.168 Uiso calc R 1 1
C C19 0.7143(5) 0.5804(4) 0.32222(16) 0.0457(10) Uani d . 1 1
C C20 0.6470(6) 0.5344(6) 0.37311(17) 0.0678(14) Uani d . 1 1
H H20 0.5608 0.4825 0.3703 0.081 Uiso calc R 1 1
C C21 0.7058(8) 0.5643(8) 0.4288(2) 0.088(2) Uani d . 1 1
H H21 0.6590 0.5329 0.4637 0.105 Uiso calc R 1 1
C C22 0.8317(9) 0.6392(7) 0.4334(2) 0.091(2) Uani d . 1 1
H H22 0.8712 0.6592 0.4713 0.110 Uiso calc R 1 1
C C23 0.9005(8) 0.6853(6) 0.3823(2) 0.0874(19) Uani d . 1 1
H H23 0.9874 0.7361 0.3853 0.105 Uiso calc R 1 1
C C24 0.8416(6) 0.6567(5) 0.3261(2) 0.0658(14) Uani d . 1 1
H H24 0.8877 0.6888 0.2912 0.079 Uiso calc R 1 1
N N1 0.6521(4) 0.5396(3) 0.26516(13) 0.0454(8) Uani d . 1 1
N N2 0.8669(6) 0.4523(5) 0.07901(16) 0.0717(13) Uani d . 1 1
O O1 0.6300(4) 0.2284(3) 0.16486(13) 0.0585(8) Uani d . 1 1
O O2 0.6411(4) 0.6622(3) 0.22807(11) 0.0539(8) Uani d . 1 1

loop_
_atom_site_aniso_label
_atom_site_aniso_U_11
_atom_site_aniso_U_22
_atom_site_aniso_U_33
_atom_site_aniso_U_12
_atom_site_aniso_U_13
_atom_site_aniso_U_23
C1 0.037(2) 0.033(2) 0.059(2) 0.0030(18) 0.0031(18) 0.0012(18)
C2 0.045(3) 0.030(2) 0.098(3) 0.002(2) 0.007(3) 0.000(2)
C3 0.051(3) 0.041(3) 0.105(4) 0.006(2) 0.014(3) 0.023(3)
C4 0.053(3) 0.054(3) 0.074(3) 0.019(3) 0.000(2) 0.015(2)
C5 0.053(3) 0.046(2) 0.057(2) 0.007(2) -0.003(2) 0.003(2)
C6 0.034(2) 0.039(2) 0.0515(19) 0.0039(18) 0.0058(16) 0.0040(17)
C7 0.036(2) 0.035(2) 0.0440(18) 0.0044(17) 0.0030(16) -0.0010(17)
C8 0.034(2) 0.039(2) 0.0475(19) 0.0019(18) 0.0014(16) 0.0024(17)
C9 0.048(3) 0.045(3) 0.067(3) -0.005(2) -0.008(2) -0.002(2)
C10 0.066(3) 0.048(2) 0.0419(19) 0.007(2) 0.002(2) 0.0000(19)
C11 0.038(2) 0.049(2) 0.051(2) 0.0084(19) -0.0003(17) 0.0013(19)
C12 0.041(3) 0.044(2) 0.0493(19) 0.006(2) 0.0000(18) 0.0058(18)
C13 0.060(3) 0.057(3) 0.065(3) 0.002(3) -0.011(2) 0.015(2)
C14 0.067(4) 0.057(3) 0.095(4) -0.006(3) 0.003(3) 0.019(3)
C15 0.082(4) 0.059(3) 0.064(3) 0.023(3) 0.010(3) 0.020(3)
C16 0.077(4) 0.096(5) 0.059(3) 0.011(4) -0.011(3) 0.024(3)
C17 0.066(4) 0.077(4) 0.070(3) -0.008(3) -0.022(2) 0.012(3)
C18 0.126(7) 0.102(5) 0.108(4) 0.023(5) 0.016(4) 0.055(4)
C19 0.053(3) 0.039(2) 0.046(2) 0.009(2) 0.0059(18) 0.0024(18)
C20 0.062(3) 0.091(4) 0.050(2) 0.001(3) 0.009(2) 0.007(3)
C21 0.100(5) 0.116(6) 0.048(3) 0.003(5) 0.009(3) 0.000(3)
C22 0.135(7) 0.083(4) 0.056(3) -0.002(5) -0.016(3) -0.018(3)
C23 0.117(5) 0.068(4) 0.077(3) -0.033(4) -0.016(3) -0.011(3)
C24 0.085(4) 0.052(3) 0.061(2) -0.018(3) -0.001(3) -0.004(2)
N1 0.046(2) 0.0425(19) 0.0473(16) 0.0103(18) 0.0050(15) 0.0043(15)
N2 0.076(3) 0.083(3) 0.056(2) 0.017(3) 0.009(2) 0.003(2)
O1 0.065(2) 0.0405(17) 0.0696(18) -0.0055(16) -0.0100(16) -0.0047(14)
O2 0.067(2) 0.0478(17) 0.0469(13) 0.0153(17) 0.0043(14) 0.0060(13)

loop_
_atom_type_symbol
_atom_type_description
_atom_type_scat_dispersion_real
_atom_type_scat_dispersion_imag
_atom_type_scat_source
C C 0.0033 0.0016 'International Tables Vol C Tables 4.2.6.8 and 6.1.1.4'
H H 0.0000 0.0000 'International Tables Vol C Tables 4.2.6.8 and 6.1.1.4'
N N 0.0061 0.0033 'International Tables Vol C Tables 4.2.6.8 and 6.1.1.4'
O O 0.0106 0.0060 'International Tables Vol C Tables 4.2.6.8 and 6.1.1.4'

loop_
_geom_angle_atom_site_label_1
_geom_angle_atom_site_label_2
_geom_angle_atom_site_label_3
_geom_angle
C6 C1 O1 121.4(3)
C6 C1 C2 122.0(4)
O1 C1 C2 116.6(4)
C3 C2 C1 120.3(4)
C3 C2 H2 119.9
C1 C2 H2 119.9
C2 C3 C4 119.1(4)
C2 C3 H3 120.5
C4 C3 H3 120.5
C5 C4 C3 120.2(4)
C5 C4 H4 119.9
C3 C4 H4 119.9
C4 C5 C6 121.9(4)
C4 C5 H5 119.1
C6 C5 H5 119.1
C1 C6 C5 116.6(4)
C1 C6 C7 121.6(3)
C5 C6 C7 121.7(4)
N1 C7 C6 113.6(3)
N1 C7 C8 99.5(3)
C6 C7 C8 113.8(3)
N1 C7 H7 109.8
C6 C7 H7 109.8
C8 C7 H7 109.8
C10 C8 C9 109.8(4)
C10 C8 C7 110.8(3)
C9 C8 C7 107.9(3)
C10 C8 C11 113.1(3)
C9 C8 C11 112.1(3)
C7 C8 C11 102.8(3)
O1 C9 C8 111.9(4)
O1 C9 H9A 109.2
C8 C9 H9A 109.2
O1 C9 H9B 109.2
C8 C9 H9B 109.2
H9A C9 H9B 107.9
N2 C10 C8 178.6(5)
O2 C11 C12 109.2(3)
O2 C11 C8 104.6(3)
C12 C11 C8 117.3(3)
O2 C11 H11 108.5
C12 C11 H11 108.5
C8 C11 H11 108.5
C17 C12 C13 117.3(4)
C17 C12 C11 121.2(4)
C13 C12 C11 121.5(4)
C12 C13 C14 120.8(4)
C12 C13 H13 119.6
C14 C13 H13 119.6
C15 C14 C13 121.2(5)
C15 C14 H14 119.4
C13 C14 H14 119.4
C14 C15 C16 117.7(5)
C14 C15 C18 120.9(6)
C16 C15 C18 121.3(6)
C17 C16 C15 120.4(5)
C17 C16 H16 119.8
C15 C16 H16 119.8
C12 C17 C16 122.5(5)
C12 C17 H17 118.8
C16 C17 H17 118.8
C15 C18 H18A 109.5
C15 C18 H18B 109.5
H18A C18 H18B 109.5
C15 C18 H18C 109.5
H18A C18 H18C 109.5
H18B C18 H18C 109.5
C20 C19 C24 120.2(4)
C20 C19 N1 117.5(4)
C24 C19 N1 122.2(4)
C19 C20 C21 120.1(6)
C19 C20 H20 120.0
C21 C20 H20 120.0
C22 C21 C20 120.4(5)
C22 C21 H21 119.8
C20 C21 H21 119.8
C23 C22 C21 119.8(5)
C23 C22 H22 120.1
C21 C22 H22 120.1
C22 C23 C24 120.2(6)
C22 C23 H23 119.9
C24 C23 H23 119.9
C19 C24 C23 119.3(5)
C19 C24 H24 120.3
C23 C24 H24 120.3
C19 N1 O2 106.7(3)
C19 N1 C7 113.8(3)
O2 N1 C7 100.3(3)
C1 O1 C9 114.0(3)
C11 O2 N1 103.5(3)

loop_
_geom_bond_atom_site_label_1
_geom_bond_atom_site_label_2
_geom_bond_distance
C1 C6 1.379(5)
C1 O1 1.378(5)
C1 C2 1.381(5)
C2 C3 1.360(7)
C2 H2 0.9300
C3 C4 1.388(7)
C3 H3 0.9300
C4 C5 1.362(6)
C4 H4 0.9300
C5 C6 1.393(5)
C5 H5 0.9300
C6 C7 1.478(5)
C7 N1 1.473(5)
C7 C8 1.534(5)
C7 H7 0.9800
C8 C10 1.459(6)
C8 C9 1.526(6)
C8 C11 1.553(6)
C9 O1 1.394(5)
C9 H9A 0.9700
C9 H9B 0.9700
C10 N2 1.131(6)
C11 O2 1.412(5)
C11 C12 1.492(5)
C11 H11 0.9800
C12 C17 1.357(6)
C12 C13 1.376(6)
C13 C14 1.373(6)
C13 H13 0.9300
C14 C15 1.369(7)
C14 H14 0.9300
C15 C16 1.376(8)
C15 C18 1.507(7)
C16 C17 1.364(7)
C16 H16 0.9300
C17 H17 0.9300
C18 H18A 0.9600
C18 H18B 0.9600
C18 H18C 0.9600
C19 C20 1.354(6)
C19 C24 1.371(7)
C19 N1 1.436(5)
C20 C21 1.371(7)
C20 H20 0.9300
C21 C22 1.355(10)
C21 H21 0.9300
C22 C23 1.365(8)
C22 H22 0.9300
C23 C24 1.377(7)
C23 H23 0.9300
C24 H24 0.9300
N1 O2 1.461(4)

loop_
_geom_hbond_atom_site_label_D
_geom_hbond_atom_site_label_H
_geom_hbond_atom_site_label_A
_geom_hbond_site_symmetry_A
_geom_hbond_distance_DH
_geom_hbond_distance_HA
_geom_hbond_distance_DA
_geom_hbond_angle_DHA
C5 H5 Cg1 . 0.93 2.99 3.701(5) 134
C20 H20 Cg2 3_645 0.93 2.95 3.803(6) 153
C21 H21 N2 2_665 0.93 2.56 3.385(6) 148
C23 H23 N2 3_755 0.93 2.62 3.466(7) 151

loop_
_geom_torsion_atom_site_label_1
_geom_torsion_atom_site_label_2
_geom_torsion_atom_site_label_3
_geom_torsion_atom_site_label_4
_geom_torsion
C6 C1 C2 C3 -0.1(7)
O1 C1 C2 C3 179.6(4)
C1 C2 C3 C4 0.3(7)
C2 C3 C4 C5 -0.5(8)
C3 C4 C5 C6 0.4(8)
O1 C1 C6 C5 -179.6(3)
C2 C1 C6 C5 0.1(6)
O1 C1 C6 C7 -2.6(6)
C2 C1 C6 C7 177.1(4)
C4 C5 C6 C1 -0.2(6)
C4 C5 C6 C7 -177.2(4)
C1 C6 C7 N1 109.5(4)
C5 C6 C7 N1 -73.6(5)
C1 C6 C7 C8 -3.5(5)
C5 C6 C7 C8 173.4(3)
N1 C7 C8 C10 150.9(3)
C6 C7 C8 C10 -87.8(4)
N1 C7 C8 C9 -88.8(4)
C6 C7 C8 C9 32.4(4)
N1 C7 C8 C11 29.8(4)
C6 C7 C8 C11 151.0(3)
C10 C8 C9 O1 60.6(4)
C7 C8 C9 O1 -60.3(4)
C11 C8 C9 O1 -172.8(3)
C10 C8 C11 O2 -118.3(4)
C9 C8 C11 O2 116.9(4)
C7 C8 C11 O2 1.3(4)
C10 C8 C11 C12 2.8(5)
C9 C8 C11 C12 -122.0(4)
C7 C8 C11 C12 122.4(4)
O2 C11 C12 C17 -147.9(4)
C8 C11 C12 C17 93.4(5)
O2 C11 C12 C13 34.9(5)
C8 C11 C12 C13 -83.8(5)
C17 C12 C13 C14 3.3(7)
C11 C12 C13 C14 -179.4(5)
C12 C13 C14 C15 -1.8(8)
C13 C14 C15 C16 -0.1(8)
C13 C14 C15 C18 176.3(5)
C14 C15 C16 C17 0.5(9)
C18 C15 C16 C17 -176.0(6)
C13 C12 C17 C16 -3.0(8)
C11 C12 C17 C16 179.7(5)
C15 C16 C17 C12 1.2(9)
C24 C19 C20 C21 0.2(8)
N1 C19 C20 C21 176.7(5)
C19 C20 C21 C22 -0.3(10)
C20 C21 C22 C23 0.0(11)
C21 C22 C23 C24 0.5(10)
C20 C19 C24 C23 0.3(8)
N1 C19 C24 C23 -176.0(5)
C22 C23 C24 C19 -0.7(9)
C20 C19 N1 O2 132.9(4)
C24 C19 N1 O2 -50.7(5)
C20 C19 N1 C7 -117.4(4)
C24 C19 N1 C7 59.0(5)
C6 C7 N1 C19 75.1(4)
C8 C7 N1 C19 -163.5(3)
C6 C7 N1 O2 -171.3(3)
C8 C7 N1 O2 -49.9(3)
C6 C1 O1 C9 -24.7(5)
C2 C1 O1 C9 155.6(4)
C8 C9 O1 C1 57.2(5)
C12 C11 O2 N1 -158.9(3)
C8 C11 O2 N1 -32.6(4)
C19 N1 O2 C11 172.2(3)
C7 N1 O2 C11 53.3(4)

loop_
_cod_related_entry_id
_cod_related_entry_database
_cod_related_entry_code
1 ChemSpider 30657434
